data_2236703
loop_
_publ_author_name
'Chen, Lei'

_publ_section_title
;
 (\m~2~-Chlorido)-(\m~2~-pyridine-2-carboxylato-1:2\k<i>N</i>,<i>O</i>:<i>O</i>)-dichlorido(ethanol-\k<i>O</i>)bis[<i>N</i>-hydroxy-1-(pyridin-2-yl)methanimine-\k^2^<i>N</i>,<i>N</i>']dicobalt(II)
;
_journal_coeditor_code WM2687
_journal_issue 11
_journal_name_full 'Acta Crystallographica Section E'
_journal_page_first m1365
_journal_page_last m1366
_journal_paper_doi 10.1107/S1600536812041736
_journal_volume 68
_journal_year 2012
_chemical_formula_iupac '[Co2 Cl3 (C6 H4 N O2) (C6 H6 N2 O)2 (C2 H6 O)]'
_chemical_formula_moiety 'C20 H22 Cl3 Co2 N5 O5'
_chemical_formula_sum 'C20 H22 Cl3 Co2 N5 O5'
_chemical_formula_weight 636.64
_chemical_name_systematic
;
(\m~2~-Chlorido)-(\m~2~-pyridine-2-carboxylato-1:2\k<i>N</i>,<i>O</i>:<i>O</i>)
-dichlorido(ethanol-\k<i>O</i>)bis[<i>N</i>-hydroxy-1-(pyridin-2-yl)methanimine-
\k^2^<i>N</i>,<i>N</i>']dicobalt(II)
;
_space_group_IT_number 14
_symmetry_cell_setting monoclinic
_symmetry_space_group_name_Hall '-P 2ybc'
_symmetry_space_group_name_H-M 'P 1 21/c 1'
_atom_sites_solution_hydrogens geom
_atom_sites_solution_primary direct
_atom_sites_solution_secondary difmap
_audit_creation_method SHELXL-97
_cell_angle_alpha 90.00
_cell_angle_beta 99.23(3)
_cell_angle_gamma 90.00
_cell_formula_units_Z 4
_cell_length_a 8.7443(17)
_cell_length_b 18.144(4)
_cell_length_c 16.643(3)
_cell_measurement_reflns_used 3510
_cell_measurement_temperature 293(2)
_cell_measurement_theta_max 25.30
_cell_measurement_theta_min 2.64
_cell_volume 2606.3(9)
_computing_cell_refinement 'SAINT (Bruker, 2005)'
_computing_data_collection 'APEX2 (Bruker, 2005)'
_computing_data_reduction 'SAINT (Bruker, 2005)'
_computing_molecular_graphics 'SHELXTL (Sheldrick, 2008) and DIAMOND (Brandenburg, 1999)'
_computing_publication_material 'SHELXTL (Sheldrick, 2008)'
_computing_structure_refinement 'SHELXL-97 (Sheldrick, 2008)'
_computing_structure_solution 'SHELXS-97 (Sheldrick, 2008)'
_diffrn_ambient_temperature 293(2)
_diffrn_measured_fraction_theta_full 0.986
_diffrn_measured_fraction_theta_max 0.986
_diffrn_measurement_device_type 'Bruker APEXII CCD'
_diffrn_measurement_method '\f and \w scans'
_diffrn_radiation_monochromator graphite
_diffrn_radiation_source 'fine-focus sealed tube'
_diffrn_radiation_type MoK\a
_diffrn_radiation_wavelength 0.71073
_diffrn_reflns_av_R_equivalents 0.0257
_diffrn_reflns_av_sigmaI/netI 0.0681
_diffrn_reflns_limit_h_max 7
_diffrn_reflns_limit_h_min -10
_diffrn_reflns_limit_k_max 17
_diffrn_reflns_limit_k_min -21
_diffrn_reflns_limit_l_max 19
_diffrn_reflns_limit_l_min -18
_diffrn_reflns_number 17261
_diffrn_reflns_theta_full 25.00
_diffrn_reflns_theta_max 25.00
_diffrn_reflns_theta_min 2.24
_exptl_absorpt_coefficient_mu 1.620
_exptl_absorpt_correction_T_max 0.7272
_exptl_absorpt_correction_T_min 0.6421
_exptl_absorpt_correction_type multi-scan
_exptl_absorpt_process_details '(SADABS; Bruker, 2005)'
_exptl_crystal_colour brown
_exptl_crystal_density_diffrn 1.622
_exptl_crystal_density_method 'not measured'
_exptl_crystal_description block
_exptl_crystal_F_000 1288
_exptl_crystal_size_max 0.30
_exptl_crystal_size_mid 0.25
_exptl_crystal_size_min 0.21
_refine_diff_density_max 1.086
_refine_diff_density_min -1.309
_refine_ls_extinction_method none
_refine_ls_goodness_of_fit_ref 1.181
_refine_ls_hydrogen_treatment constr
_refine_ls_matrix_type full
_refine_ls_number_parameters 319
_refine_ls_number_reflns 4520
_refine_ls_number_restraints 14
_refine_ls_restrained_S_all 1.194
_refine_ls_R_factor_all 0.0684
_refine_ls_R_factor_gt 0.0355
_refine_ls_shift/su_max 0.035
_refine_ls_shift/su_mean 0.002
_refine_ls_structure_factor_coef Fsqd
_refine_ls_weighting_details 'calc w=1/[\s^2^(Fo^2^)+(0.1000P)^2^+0.0000P] where P=(Fo^2^+2Fc^2^)/3'
_refine_ls_weighting_scheme calc
_refine_ls_wR_factor_gt 0.1226
_refine_ls_wR_factor_ref 0.1652
_reflns_number_gt 3778
_reflns_number_total 4520
_reflns_threshold_expression >2sigma(I)
_cod_data_source_file wm2687.cif
_cod_data_source_block I
_cod_original_cell_volume 2606.4(9)
_cod_original_sg_symbol_H-M 'P 21/c'
_cod_database_code 2236703
_cod_database_fobs_code 2236703

loop_
_symmetry_equiv_pos_as_xyz
'x, y, z'
'-x, y+1/2, -z+1/2'
'-x, -y, -z'
'x, -y-1/2, z-1/2'

loop_
_atom_site_type_symbol
_atom_site_label
_atom_site_fract_x
_atom_site_fract_y
_atom_site_fract_z
_atom_site_U_iso_or_equiv
_atom_site_adp_type
_atom_site_calc_flag
_atom_site_refinement_flags
_atom_site_occupancy
_atom_site_symmetry_multiplicity
Co Co1 0.24774(6) 0.45656(2) 0.21872(3) 0.0402(2) Uani d . 1 1
O O3 0.2615(3) 0.34808(12) 0.26096(15) 0.0431(5) Uani d U 1 1
Co Co2 0.14638(5) 0.27859(2) 0.16890(3) 0.0375(2) Uani d . 1 1
N N1 0.2554(3) 0.56337(14) 0.16917(18) 0.0390(7) Uani d . 1 1
Cl Cl3 0.08768(10) 0.39748(4) 0.09972(5) 0.0428(3) Uani d . 1 1
N N5 0.1902(3) 0.20948(15) 0.27256(18) 0.0405(7) Uani d . 1 1
Cl Cl4 0.38894(10) 0.25504(5) 0.12436(5) 0.0446(3) Uani d . 1 1
N N2 0.4077(4) 0.51273(17) 0.3068(2) 0.0532(8) Uani d . 1 1
Cl Cl5 0.04241(13) 0.47676(5) 0.29287(7) 0.0599(3) Uani d . 1 1
C C13 0.2646(4) 0.24129(18) 0.3398(2) 0.0422(8) Uani d . 1 1
C C5 0.1754(4) 0.58864(19) 0.1008(2) 0.0452(8) Uani d . 1 1
H H5 0.1081 0.5569 0.0686 0.054 Uiso calc R 1 1
O O5 0.4324(4) 0.42495(16) 0.1587(2) 0.0755(9) Uani d U 1 1
H H5A 0.4181 0.3816 0.1395 0.091 Uiso d R 1 1
N N3 0.0182(4) 0.20307(16) 0.0874(2) 0.0474(7) Uani d . 1 1
C C17 0.1477(5) 0.13908(19) 0.2775(3) 0.0499(9) Uani d . 1 1
H H17 0.0967 0.1159 0.2309 0.060 Uiso calc R 1 1
N N4 -0.0840(4) 0.28758(17) 0.1948(2) 0.0508(8) Uani d . 1 1
C C6 0.4351(5) 0.5793(2) 0.2900(3) 0.0539(10) Uani d . 1 1
H H6 0.5061 0.6073 0.3248 0.065 Uiso calc R 1 1
C C1 0.3537(4) 0.61002(19) 0.2159(2) 0.0436(8) Uani d . 1 1
C C2 0.3710(5) 0.6820(2) 0.1930(3) 0.0533(10) Uani d . 1 1
H H2 0.4399 0.7130 0.2253 0.064 Uiso calc R 1 1
C C18 0.3098(5) 0.32080(19) 0.3299(2) 0.0473(7) Uani d U 1 1
O O4 0.3859(5) 0.35214(16) 0.3880(2) 0.0806(10) Uani d . 1 1
O O2 -0.1396(4) 0.33138(18) 0.2505(2) 0.0702(9) Uani d . 1 1
H H2A -0.0851 0.3682 0.2592 0.105 Uiso calc R 1 1
C C14 0.2986(5) 0.2054(2) 0.4128(2) 0.0534(10) Uani d . 1 1
H H14 0.3518 0.2291 0.4585 0.064 Uiso calc R 1 1
C C11 0.0707(6) 0.1604(2) 0.0337(3) 0.0619(11) Uani d . 1 1
H H11 0.1747 0.1640 0.0285 0.074 Uiso calc R 1 1
O O1 0.4862(5) 0.48710(18) 0.3784(2) 0.0836(11) Uani d . 1 1
H H1 0.4460 0.4488 0.3908 0.125 Uiso calc R 1 1
C C15 0.2517(5) 0.1328(2) 0.4166(3) 0.0560(11) Uani d . 1 1
H H15 0.2716 0.1069 0.4655 0.067 Uiso calc R 1 1
C C7 -0.1329(5) 0.1977(2) 0.0940(3) 0.0527(10) Uani d . 1 1
C C16 0.1765(5) 0.0998(2) 0.3486(3) 0.0546(10) Uani d . 1 1
H H16 0.1448 0.0510 0.3502 0.065 Uiso calc R 1 1
C C3 0.2871(6) 0.7074(2) 0.1233(3) 0.0618(12) Uani d . 1 1
H H3 0.2966 0.7563 0.1080 0.074 Uiso calc R 1 1
C C4 0.1879(5) 0.6610(2) 0.0751(3) 0.0572(10) Uani d . 1 1
H H4 0.1304 0.6776 0.0266 0.069 Uiso calc R 1 1
C C19 0.5751(6) 0.4495(3) 0.1537(4) 0.0872(12) Uani d U 1 1
H H19A 0.6444 0.4338 0.2021 0.105 Uiso calc R 1 1
H H19B 0.5732 0.5029 0.1539 0.105 Uiso calc R 1 1
C C12 -0.1848(5) 0.2464(2) 0.1537(3) 0.0571(11) Uani d . 1 1
H H12 -0.2878 0.2473 0.1613 0.068 Uiso calc R 1 1
C C8 -0.2318(6) 0.1499(3) 0.0475(3) 0.0752(14) Uani d . 1 1
H H8 -0.3356 0.1474 0.0535 0.090 Uiso calc R 1 1
C C10 -0.0215(7) 0.1106(3) -0.0154(3) 0.0793(15) Uani d . 1 1
H H10 0.0197 0.0812 -0.0524 0.095 Uiso calc R 1 1
C C20 0.6395(7) 0.4247(3) 0.0818(4) 0.0869(17) Uani d . 1 1
H H20A 0.6291 0.3722 0.0766 0.130 Uiso calc R 1 1
H H20B 0.7471 0.4379 0.0879 0.130 Uiso calc R 1 1
H H20C 0.5842 0.4479 0.0339 0.130 Uiso calc R 1 1
C C9 -0.1751(7) 0.1058(3) -0.0078(4) 0.0886(17) Uani d . 1 1
H H9 -0.2401 0.0730 -0.0399 0.106 Uiso calc R 1 1

loop_
_atom_site_aniso_label
_atom_site_aniso_U_11
_atom_site_aniso_U_22
_atom_site_aniso_U_33
_atom_site_aniso_U_12
_atom_site_aniso_U_13
_atom_site_aniso_U_23
Co1 0.0441(3) 0.0344(3) 0.0410(3) -0.00033(19) 0.0033(3) -0.00025(17)
O3 0.0526(13) 0.0361(11) 0.0379(12) 0.0020(10) -0.0012(11) 0.0034(9)
Co2 0.0386(3) 0.0373(3) 0.0360(3) -0.00170(18) 0.0039(3) 0.00143(17)
N1 0.0405(16) 0.0351(13) 0.0410(17) -0.0009(12) 0.0053(14) -0.0003(12)
Cl3 0.0450(5) 0.0427(5) 0.0389(5) -0.0019(4) 0.0013(4) 0.0037(3)
N5 0.0423(16) 0.0403(14) 0.0388(17) 0.0020(12) 0.0059(14) 0.0061(12)
Cl4 0.0408(5) 0.0464(5) 0.0470(6) 0.0052(4) 0.0082(4) -0.0003(4)
N2 0.060(2) 0.0443(17) 0.049(2) -0.0008(15) -0.0098(17) 0.0022(14)
Cl5 0.0740(7) 0.0520(5) 0.0591(7) 0.0109(5) 0.0272(6) 0.0026(4)
C13 0.050(2) 0.0398(16) 0.038(2) 0.0077(16) 0.0088(18) 0.0047(14)
C5 0.046(2) 0.0465(18) 0.041(2) -0.0026(16) 0.0009(18) -0.0007(15)
O5 0.0564(16) 0.0550(15) 0.124(3) -0.0128(13) 0.0415(18) -0.0243(16)
N3 0.0502(19) 0.0450(15) 0.0437(18) -0.0074(14) -0.0024(16) 0.0040(13)
C17 0.054(2) 0.0426(19) 0.053(2) -0.0017(17) 0.007(2) 0.0066(16)
N4 0.0475(19) 0.0470(16) 0.061(2) 0.0025(15) 0.0181(18) 0.0093(15)
C6 0.061(2) 0.0441(19) 0.052(2) -0.0105(18) -0.004(2) -0.0081(17)
C1 0.044(2) 0.0435(18) 0.043(2) -0.0015(15) 0.0060(17) -0.0062(15)
C2 0.063(2) 0.0456(19) 0.051(2) -0.0122(18) 0.007(2) -0.0038(17)
C18 0.0573(18) 0.0397(15) 0.0412(16) 0.0055(14) -0.0031(16) 0.0011(13)
O4 0.128(3) 0.0466(15) 0.0528(19) -0.0108(18) -0.029(2) 0.0031(13)
O2 0.0638(19) 0.0657(19) 0.088(2) 0.0002(15) 0.0337(19) -0.0059(16)
C14 0.067(3) 0.055(2) 0.039(2) 0.0097(19) 0.009(2) 0.0035(16)
C11 0.071(3) 0.059(2) 0.055(3) -0.009(2) 0.008(2) -0.0079(19)
O1 0.108(3) 0.0595(19) 0.066(2) -0.0138(18) -0.037(2) 0.0093(15)
C15 0.070(3) 0.053(2) 0.049(2) 0.008(2) 0.020(2) 0.0179(18)
C7 0.047(2) 0.053(2) 0.055(3) -0.0141(18) -0.002(2) 0.0151(18)
C16 0.056(2) 0.049(2) 0.060(3) 0.0027(18) 0.016(2) 0.0178(18)
C3 0.082(3) 0.0406(19) 0.062(3) -0.008(2) 0.009(3) 0.0075(19)
C4 0.068(3) 0.048(2) 0.052(2) -0.001(2) -0.001(2) 0.0091(17)
C19 0.062(2) 0.077(2) 0.130(3) -0.0157(18) 0.038(2) -0.028(2)
C12 0.039(2) 0.060(2) 0.073(3) -0.0074(19) 0.011(2) 0.013(2)
C8 0.064(3) 0.078(3) 0.078(3) -0.027(3) -0.007(3) 0.006(3)
C10 0.104(4) 0.068(3) 0.063(3) -0.021(3) 0.005(3) -0.020(2)
C20 0.082(4) 0.077(3) 0.112(5) -0.012(3) 0.048(4) -0.013(3)
C9 0.099(4) 0.077(3) 0.079(4) -0.040(3) -0.018(3) -0.004(3)

loop_
_atom_type_symbol
_atom_type_description
_atom_type_scat_dispersion_real
_atom_type_scat_dispersion_imag
_atom_type_scat_source
C C 0.0033 0.0016 'International Tables Vol C Tables 4.2.6.8 and 6.1.1.4'
H H 0.0000 0.0000 'International Tables Vol C Tables 4.2.6.8 and 6.1.1.4'
N N 0.0061 0.0033 'International Tables Vol C Tables 4.2.6.8 and 6.1.1.4'
O O 0.0106 0.0060 'International Tables Vol C Tables 4.2.6.8 and 6.1.1.4'
Cl Cl 0.1484 0.1585 'International Tables Vol C Tables 4.2.6.8 and 6.1.1.4'
Co Co 0.3494 0.9721 'International Tables Vol C Tables 4.2.6.8 and 6.1.1.4'

loop_
_geom_angle_atom_site_label_1
_geom_angle_atom_site_label_2
_geom_angle_atom_site_label_3
_geom_angle
O3 Co1 O5 84.04(11)
O3 Co1 N1 173.45(10)
O5 Co1 N1 89.42(12)
O3 Co1 N2 102.98(11)
O5 Co1 N2 89.32(14)
N1 Co1 N2 76.69(12)
O3 Co1 Cl5 88.74(7)
O5 Co1 Cl5 172.77(9)
N1 Co1 Cl5 97.81(8)
N2 Co1 Cl5 92.09(10)
O3 Co1 Cl3 81.72(7)
O5 Co1 Cl3 83.16(10)
N1 Co1 Cl3 97.71(9)
N2 Co1 Cl3 170.71(10)
Cl5 Co1 Cl3 96.05(4)
C18 O3 Co1 132.1(2)
C18 O3 Co2 118.5(2)
Co1 O3 Co2 108.89(11)
O3 Co2 N3 173.23(10)
O3 Co2 N5 76.08(11)
N3 Co2 N5 98.43(12)
O3 Co2 N4 99.41(12)
N3 Co2 N4 76.05(13)
N5 Co2 N4 86.20(12)
O3 Co2 Cl4 89.33(7)
N3 Co2 Cl4 95.19(9)
N5 Co2 Cl4 95.35(8)
N4 Co2 Cl4 171.24(10)
O3 Co2 Cl3 81.68(7)
N3 Co2 Cl3 102.62(9)
N5 Co2 Cl3 153.82(8)
N4 Co2 Cl3 83.95(9)
Cl4 Co2 Cl3 98.06(3)
C5 N1 C1 118.5(3)
C5 N1 Co1 127.6(2)
C1 N1 Co1 113.9(2)
Co2 Cl3 Co1 87.51(4)
C17 N5 C13 117.7(3)
C17 N5 Co2 126.9(3)
C13 N5 Co2 115.3(2)
C6 N2 O1 115.6(4)
C6 N2 Co1 115.6(3)
O1 N2 Co1 128.9(2)
N5 C13 C14 123.2(3)
N5 C13 C18 115.0(3)
C14 C13 C18 121.9(4)
N1 C5 C4 122.5(4)
N1 C5 H5 118.8
C4 C5 H5 118.8
C19 O5 Co1 136.9(3)
C19 O5 H5A 111.5
Co1 O5 H5A 110.5
C11 N3 C7 117.7(4)
C11 N3 Co2 127.4(3)
C7 N3 Co2 114.8(3)
N5 C17 C16 122.4(4)
N5 C17 H17 118.8
C16 C17 H17 118.8
C12 N4 O2 114.6(3)
C12 N4 Co2 116.3(3)
O2 N4 Co2 129.1(3)
N2 C6 C1 118.2(4)
N2 C6 H6 120.9
C1 C6 H6 120.9
N1 C1 C2 121.4(4)
N1 C1 C6 115.5(3)
C2 C1 C6 123.1(4)
C3 C2 C1 119.5(4)
C3 C2 H2 120.2
C1 C2 H2 120.2
O4 C18 O3 126.8(3)
O4 C18 C13 118.4(3)
O3 C18 C13 114.8(3)
N4 O2 H2A 109.5
C13 C14 C15 118.0(4)
C13 C14 H14 121.0
C15 C14 H14 121.0
N3 C11 C10 123.3(4)
N3 C11 H11 118.3
C10 C11 H11 118.3
N2 O1 H1 109.5
C16 C15 C14 119.3(4)
C16 C15 H15 120.3
C14 C15 H15 120.3
N3 C7 C8 122.5(4)
N3 C7 C12 115.4(4)
C8 C7 C12 122.1(4)
C15 C16 C17 119.3(4)
C15 C16 H16 120.3
C17 C16 H16 120.3
C2 C3 C4 119.9(4)
C2 C3 H3 120.0
C4 C3 H3 120.0
C3 C4 C5 118.2(4)
C3 C4 H4 120.9
C5 C4 H4 120.9
O5 C19 C20 115.5(5)
O5 C19 H19A 108.4
C20 C19 H19A 108.4
O5 C19 H19B 108.4
C20 C19 H19B 108.4
H19A C19 H19B 107.5
N4 C12 C7 117.4(4)
N4 C12 H12 121.3
C7 C12 H12 121.3
C9 C8 C7 119.0(5)
C9 C8 H8 120.5
C7 C8 H8 120.5
C9 C10 C11 118.1(5)
C9 C10 H10 120.9
C11 C10 H10 120.9
C19 C20 H20A 109.5
C19 C20 H20B 109.5
H20A C20 H20B 109.5
C19 C20 H20C 109.5
H20A C20 H20C 109.5
H20B C20 H20C 109.5
C10 C9 C8 119.3(5)
C10 C9 H9 120.3
C8 C9 H9 120.3

loop_
_geom_bond_atom_site_label_1
_geom_bond_atom_site_label_2
_geom_bond_distance
_geom_bond_publ_flag
Co1 O3 2.087(2) y
Co1 O5 2.110(3) y
Co1 N1 2.111(3) y
Co1 N2 2.118(4) y
Co1 Cl5 2.3648(11) y
Co1 Cl3 2.4781(12) y
O3 C18 1.258(4) ?
O3 Co2 2.111(3) y
Co2 N3 2.118(3) y
Co2 N5 2.117(3) y
Co2 N4 2.133(3) y
Co2 Cl4 2.3948(10) y
Co2 Cl3 2.4603(10) y
N1 C5 1.319(5) ?
N1 C1 1.358(5) ?
N5 C17 1.337(4) ?
N5 C13 1.333(5) ?
N2 C6 1.271(5) ?
N2 O1 1.359(5) ?
C13 C14 1.369(5) ?
C13 C18 1.512(5) ?
C5 C4 1.391(5) ?
C5 H5 0.9300 ?
O5 C19 1.339(5) ?
O5 H5A 0.8499 ?
N3 C11 1.319(5) ?
N3 C7 1.347(5) ?
C17 C16 1.370(6) ?
C17 H17 0.9300 ?
N4 C12 1.269(6) ?
N4 O2 1.368(4) ?
C6 C1 1.435(6) ?
C6 H6 0.9300 ?
C1 C2 1.376(5) ?
C2 C3 1.350(6) ?
C2 H2 0.9300 ?
C18 O4 1.223(5) ?
O2 H2A 0.8200 ?
C14 C15 1.384(5) ?
C14 H14 0.9300 ?
C11 C10 1.388(7) ?
C11 H11 0.9300 ?
O1 H1 0.8200 ?
C15 C16 1.354(6) ?
C15 H15 0.9300 ?
C7 C8 1.372(6) ?
C7 C12 1.455(6) ?
C16 H16 0.9300 ?
C3 C4 1.371(6) ?
C3 H3 0.9300 ?
C4 H4 0.9300 ?
C19 C20 1.473(7) ?
C19 H19A 0.9700 ?
C19 H19B 0.9700 ?
C12 H12 0.9300 ?
C8 C9 1.371(8) ?
C8 H8 0.9300 ?
C10 C9 1.371(8) ?
C10 H10 0.9300 ?
C20 H20A 0.9600 ?
C20 H20B 0.9600 ?
C20 H20C 0.9600 ?
C9 H9 0.9300 ?

loop_
_geom_hbond_atom_site_label_D
_geom_hbond_atom_site_label_H
_geom_hbond_atom_site_label_A
_geom_hbond_site_symmetry_A
_geom_hbond_distance_DH
_geom_hbond_distance_HA
_geom_hbond_distance_DA
_geom_hbond_angle_DHA
O2 H2A Cl5 . 0.82 2.29 3.103(3) 172.4
O1 H1 O4 . 0.82 1.83 2.615(4) 159.9
O5 H5A Cl4 . 0.85 2.32 3.147(3) 164.4
C12 H12 Cl4 1_455 0.93 2.80 3.684(4) 159.6
C10 H10 Cl5 4_565 0.93 2.82 3.684(5) 155.6
C14 H14 Cl4 4_566 0.93 2.74 3.556(4) 146.5
C2 H2 Cl4 2_655 0.93 2.81 3.654(5) 152.1
C17 H17 Cl5 2_545 0.93 2.80 3.491(4) 131.6

loop_
_geom_torsion_atom_site_label_1
_geom_torsion_atom_site_label_2
_geom_torsion_atom_site_label_3
_geom_torsion_atom_site_label_4
_geom_torsion
O5 Co1 O3 C18 107.7(3)
N2 Co1 O3 C18 19.8(3)
Cl5 Co1 O3 C18 -72.1(3)
Cl3 Co1 O3 C18 -168.4(3)
O5 Co1 O3 Co2 -80.18(14)
N2 Co1 O3 Co2 -168.10(12)
Cl5 Co1 O3 Co2 100.04(10)
Cl3 Co1 O3 Co2 3.74(8)
C18 O3 Co2 N5 3.5(3)
Co1 O3 Co2 N5 -169.85(13)
C18 O3 Co2 N4 87.2(3)
Co1 O3 Co2 N4 -86.18(13)
C18 O3 Co2 Cl4 -92.2(3)
Co1 O3 Co2 Cl4 94.47(9)
C18 O3 Co2 Cl3 169.6(3)
Co1 O3 Co2 Cl3 -3.77(8)
O5 Co1 N1 C5 92.3(3)
N2 Co1 N1 C5 -178.2(3)
Cl5 Co1 N1 C5 -87.9(3)
Cl3 Co1 N1 C5 9.3(3)
O5 Co1 N1 C1 -88.9(2)
N2 Co1 N1 C1 0.5(2)
Cl5 Co1 N1 C1 90.8(2)
Cl3 Co1 N1 C1 -171.9(2)
O3 Co2 Cl3 Co1 3.01(7)
N3 Co2 Cl3 Co1 177.68(9)
N5 Co2 Cl3 Co1 35.0(2)
N4 Co2 Cl3 Co1 103.47(11)
Cl4 Co2 Cl3 Co1 -85.12(4)
O3 Co1 Cl3 Co2 -3.04(7)
O5 Co1 Cl3 Co2 81.89(10)
N1 Co1 Cl3 Co2 170.37(8)
Cl5 Co1 Cl3 Co2 -90.87(4)
O3 Co2 N5 C17 177.6(3)
N3 Co2 N5 C17 1.7(3)
N4 Co2 N5 C17 76.9(3)
Cl4 Co2 N5 C17 -94.4(3)
Cl3 Co2 N5 C17 145.0(2)
O3 Co2 N5 C13 -0.5(2)
N3 Co2 N5 C13 -176.5(2)
N4 Co2 N5 C13 -101.2(3)
Cl4 Co2 N5 C13 87.4(2)
Cl3 Co2 N5 C13 -33.2(4)
O3 Co1 N2 C6 172.0(3)
O5 Co1 N2 C6 88.3(3)
N1 Co1 N2 C6 -1.2(3)
Cl5 Co1 N2 C6 -98.8(3)
O3 Co1 N2 O1 -7.2(4)
O5 Co1 N2 O1 -90.9(4)
N1 Co1 N2 O1 179.5(4)
Cl5 Co1 N2 O1 82.0(4)
C17 N5 C13 C14 -0.2(5)
Co2 N5 C13 C14 178.2(3)
C17 N5 C13 C18 179.8(3)
Co2 N5 C13 C18 -1.9(4)
C1 N1 C5 C4 -0.1(5)
Co1 N1 C5 C4 178.6(3)
O3 Co1 O5 C19 -126.6(6)
N1 Co1 O5 C19 53.2(6)
N2 Co1 O5 C19 -23.5(6)
Cl3 Co1 O5 C19 151.0(6)
N5 Co2 N3 C11 -95.8(4)
N4 Co2 N3 C11 -179.7(4)
Cl4 Co2 N3 C11 0.4(3)
Cl3 Co2 N3 C11 99.9(3)
N5 Co2 N3 C7 82.3(3)
N4 Co2 N3 C7 -1.6(3)
Cl4 Co2 N3 C7 178.5(3)
Cl3 Co2 N3 C7 -82.0(3)
C13 N5 C17 C16 0.8(5)
Co2 N5 C17 C16 -177.4(3)
O3 Co2 N4 C12 -174.2(3)
N3 Co2 N4 C12 0.7(3)
N5 Co2 N4 C12 -99.0(3)
Cl3 Co2 N4 C12 105.3(3)
O3 Co2 N4 O2 5.2(3)
N3 Co2 N4 O2 -179.9(3)
N5 Co2 N4 O2 80.4(3)
Cl3 Co2 N4 O2 -75.3(3)
O1 N2 C6 C1 -178.9(3)
Co1 N2 C6 C1 1.8(5)
C5 N1 C1 C2 -0.3(5)
Co1 N1 C1 C2 -179.1(3)
C5 N1 C1 C6 179.0(3)
Co1 N1 C1 C6 0.2(4)
N2 C6 C1 N1 -1.3(5)
N2 C6 C1 C2 178.0(4)
N1 C1 C2 C3 1.0(6)
C6 C1 C2 C3 -178.3(4)
Co1 O3 C18 O4 -12.9(6)
Co2 O3 C18 O4 175.5(4)
Co1 O3 C18 C13 166.0(2)
Co2 O3 C18 C13 -5.5(4)
N5 C13 C18 O4 -176.1(4)
C14 C13 C18 O4 3.9(6)
N5 C13 C18 O3 4.9(5)
C14 C13 C18 O3 -175.2(3)
N5 C13 C14 C15 -0.7(6)
C18 C13 C14 C15 179.4(3)
C7 N3 C11 C10 -0.4(7)
Co2 N3 C11 C10 177.7(4)
C13 C14 C15 C16 0.9(6)
C11 N3 C7 C8 0.2(6)
Co2 N3 C7 C8 -178.1(3)
C11 N3 C7 C12 -179.5(4)
Co2 N3 C7 C12 2.2(4)
C14 C15 C16 C17 -0.4(6)
N5 C17 C16 C15 -0.5(6)
C1 C2 C3 C4 -1.3(6)
C2 C3 C4 C5 0.9(6)
N1 C5 C4 C3 -0.2(6)
Co1 O5 C19 C20 -158.8(4)
O2 N4 C12 C7 -179.2(3)
Co2 N4 C12 C7 0.3(5)
N3 C7 C12 N4 -1.7(6)
C8 C7 C12 N4 178.7(4)
N3 C7 C8 C9 0.0(7)
C12 C7 C8 C9 179.6(5)
N3 C11 C10 C9 0.4(8)
C11 C10 C9 C8 -0.2(8)
C7 C8 C9 C10 0.0(8)
